data_4131560
loop_
_publ_author_name
'Wang, Wenqing'
'Li, Jing'
'Yin, Lei'
'Zhao, Yue'
'Ouyang, Zhongwen'
'Wang, Xinping'
'Wang, Zhenxing'
'Song, You'
'Power, Philip P.'

_publ_section_title
;
 Half-Sandwich Metal Carbonyl Complexes as Precursors to Functional
 Materials: From a Near-Infrared-Absorbing Dye to a Single-Molecule
 Magnet.
;
_journal_issue 34
_journal_name_full 'Journal of the American Chemical Society'
_journal_page_first 12069
_journal_page_last 12075
_journal_paper_doi 10.1021/jacs.7b06795
_journal_volume 139
_journal_year 2017
_chemical_formula_sum 'C39 H18 Al2 Cr2 F48 N0 O11'
_chemical_formula_weight 1732.49
_space_group_IT_number 43
_space_group_name_Hall 'F 2 -2d'
_space_group_name_H-M_alt 'F d d 2'
_symmetry_cell_setting orthorhombic
_symmetry_space_group_name_H-M 'F d d 2'
_atom_sites_solution_hydrogens geom
_atom_sites_solution_primary direct
_atom_sites_solution_secondary difmap
_audit_creation_method SHELXL-97
_cell_angle_alpha 90.00
_cell_angle_beta 90.00
_cell_angle_gamma 90.00
_cell_formula_units_Z 16
_cell_length_a 13.677(2)
_cell_length_b 65.136(10)
_cell_length_c 25.789(4)
_cell_measurement_reflns_used 9971
_cell_measurement_temperature 296(2)
_cell_measurement_theta_max 24.50
_cell_measurement_theta_min 2.30
_cell_volume 22975(6)
_computing_cell_refinement 'Bruker SAINT'
_computing_data_collection 'Bruker APEX2'
_computing_data_reduction 'Bruker SAINT'
_computing_molecular_graphics 'Bruker SHELXTL'
_computing_publication_material 'Bruker SHELXTL'
_computing_structure_refinement 'SHELXL-97 (Sheldrick, 2008)'
_computing_structure_solution 'SHELXS-97 (Sheldrick, 2008)'
_diffrn_ambient_temperature 296(2)
_diffrn_measured_fraction_theta_full 0.998
_diffrn_measured_fraction_theta_max 0.998
_diffrn_measurement_device_type 'Bruker APEX-II CCD'
_diffrn_measurement_method '\f and \w scans'
_diffrn_radiation_monochromator graphite
_diffrn_radiation_source 'fine-focus sealed tube'
_diffrn_radiation_type MoK\a
_diffrn_radiation_wavelength 0.71073
_diffrn_reflns_av_R_equivalents 0.0921
_diffrn_reflns_av_sigmaI/netI 0.1050
_diffrn_reflns_limit_h_max 16
_diffrn_reflns_limit_h_min -16
_diffrn_reflns_limit_k_max 78
_diffrn_reflns_limit_k_min -79
_diffrn_reflns_limit_l_max 30
_diffrn_reflns_limit_l_min -31
_diffrn_reflns_number 40670
_diffrn_reflns_theta_full 25.75
_diffrn_reflns_theta_max 25.75
_diffrn_reflns_theta_min 2.30
_exptl_absorpt_coefficient_mu 0.620
_exptl_absorpt_correction_T_max 0.8756
_exptl_absorpt_correction_T_min 0.8455
_exptl_absorpt_correction_type multi-scan
_exptl_absorpt_process_details sadabs
_exptl_crystal_colour green
_exptl_crystal_density_diffrn 2.004
_exptl_crystal_density_method 'not measured'
_exptl_crystal_description block
_exptl_crystal_F_000 13536
_exptl_crystal_size_max 0.28
_exptl_crystal_size_mid 0.26
_exptl_crystal_size_min 0.22
_refine_diff_density_max 1.528
_refine_diff_density_min -0.630
_refine_diff_density_rms 0.141
_refine_ls_abs_structure_details 'Flack H D (1983), Acta Cryst. A39, 876-881'
_refine_ls_abs_structure_Flack 0.13(3)
_refine_ls_extinction_method none
_refine_ls_goodness_of_fit_ref 1.074
_refine_ls_hydrogen_treatment mixed
_refine_ls_matrix_type full
_refine_ls_number_parameters 920
_refine_ls_number_reflns 10813
_refine_ls_number_restraints 13
_refine_ls_restrained_S_all 1.075
_refine_ls_R_factor_all 0.1197
_refine_ls_R_factor_gt 0.0843
_refine_ls_shift/su_max 0.002
_refine_ls_shift/su_mean 0.000
_refine_ls_structure_factor_coef Fsqd
_refine_ls_weighting_details 'calc w=1/[\s^2^(Fo^2^)+(0.1157P)^2^+237.9597P] where P=(Fo^2^+2Fc^2^)/3'
_refine_ls_weighting_scheme calc
_refine_ls_wR_factor_gt 0.1996
_refine_ls_wR_factor_ref 0.2185
_reflns_number_gt 8236
_reflns_number_total 10813
_reflns_threshold_expression >2sigma(I)
_cod_data_source_file ja7b06795_si_004.cif
_cod_data_source_block 20160426wwq01_0m_a
_cod_depositor_comments
;
The following automatic conversions were performed:

data item '_symmetry_cell_setting' value 'Orthorhombic' was changed
to 'orthorhombic' in accordance with the
/home/saulius/struct/COD-crude-data/automatic-downloads/DataCite-retrospective/ACS/depositions/lib/dictionaries/cif_core.dic
dictionary named 'cif_core.dic' version 2.4.2 last updated on
2011-04-26.

Automatic conversion script
Id: cif_fix_values 6909 2019-04-08 15:41:33Z antanas 
;
_cod_original_sg_symbol_H-M Fdd2
_cod_database_code 4131560

loop_
_symmetry_equiv_pos_as_xyz
'x, y, z'
'-x, -y, z'
'-x+1/4, y+1/4, z+1/4'
'x+3/4, -y+3/4, z+1/4'
'x, y+1/2, z+1/2'
'-x, -y+1/2, z+1/2'
'-x+1/4, y+3/4, z+3/4'
'x+3/4, -y+5/4, z+3/4'
'x+1/2, y, z+1/2'
'-x+1/2, -y, z+1/2'
'-x+3/4, y+1/4, z+3/4'
'x+5/4, -y+3/4, z+3/4'
'x+1/2, y+1/2, z'
'-x+1/2, -y+1/2, z'
'-x+3/4, y+3/4, z+1/4'
'x+5/4, -y+5/4, z+1/4'

loop_
_atom_site_label
_atom_site_type_symbol
_atom_site_fract_x
_atom_site_fract_y
_atom_site_fract_z
_atom_site_U_iso_or_equiv
_atom_site_adp_type
_atom_site_occupancy
_atom_site_symmetry_multiplicity
_atom_site_calc_flag
_atom_site_refinement_flags
Al1 Al 0.35756(13) 0.05754(3) 0.39461(8) 0.0227(4) Uani 1 1 d .
Al2 Al 0.01950(12) 0.08757(3) 0.49112(7) 0.0193(4) Uani 1 1 d .
C1 C -0.2288(6) 0.03127(14) 0.1721(4) 0.045(2) Uani 1 1 d .
H1 H -0.2330 0.0401 0.2003 0.054 Uiso 1 1 calc R
C2 C -0.3095(7) 0.02033(15) 0.1570(5) 0.062(3) Uani 1 1 d .
H2 H -0.3686 0.0220 0.1744 0.075 Uiso 1 1 calc R
C3 C -0.3027(7) 0.00659(15) 0.1152(4) 0.059(3) Uani 1 1 d .
H3 H -0.3567 -0.0012 0.1057 0.071 Uiso 1 1 calc R
C4 C -0.2190(7) 0.00470(12) 0.0891(4) 0.055(3) Uani 1 1 d .
H4 H -0.2162 -0.0041 0.0608 0.066 Uiso 1 1 calc R
C5 C -0.1338(6) 0.01587(11) 0.1037(3) 0.0394(19) Uani 1 1 d .
H5 H -0.0754 0.0143 0.0857 0.047 Uiso 1 1 calc R
C6 C -0.1400(5) 0.02924(11) 0.1455(3) 0.0343(17) Uani 1 1 d .
C7 C -0.0518(5) 0.04145(11) 0.1616(3) 0.0280(16) Uani 1 1 d .
C8 C -0.0614(6) 0.06197(12) 0.1794(3) 0.0399(19) Uani 1 1 d .
H8 H -0.1260 0.0670 0.1898 0.048 Uiso 1 1 calc R
C9 C 0.0208(7) 0.07376(13) 0.1909(4) 0.049(2) Uani 1 1 d .
H9 H 0.0131 0.0870 0.2084 0.058 Uiso 1 1 calc R
C10 C 0.1157(7) 0.06563(15) 0.1828(3) 0.050(2) Uani 1 1 d .
H10 H 0.1732 0.0731 0.1954 0.060 Uiso 1 1 calc R
C11 C 0.1239(6) 0.04537(15) 0.1677(3) 0.045(2) Uani 1 1 d .
H11 H 0.1881 0.0387 0.1697 0.054 Uiso 1 1 calc R
C12 C 0.0428(6) 0.03338(13) 0.1565(3) 0.0375(18) Uani 1 1 d .
H12 H 0.0512 0.0186 0.1508 0.045 Uiso 1 1 calc R
C13 C -0.0801(6) 0.03946(11) 0.2768(3) 0.0383(19) Uani 1 1 d .
C14 C 0.0894(6) 0.02126(12) 0.2596(3) 0.043(2) Uani 1 1 d .
C15 C 0.0774(5) 0.05683(11) 0.2941(3) 0.0289(16) Uani 1 1 d .
C16 C -0.0572(4) 0.12922(9) 0.5051(3) 0.0239(14) Uani 1 1 d .
H16 H -0.0222 0.1305 0.5381 0.029 Uiso 1 1 calc R
C17 C -0.0789(5) 0.07127(11) 0.5802(3) 0.0321(17) Uani 1 1 d U
H17 H -0.1400 0.0760 0.5643 0.039 Uiso 1 1 calc R
C18 C 0.2332(4) 0.08852(9) 0.5104(3) 0.0213(14) Uani 1 1 d .
H18 H 0.2917 0.0883 0.4884 0.026 Uiso 1 1 calc R
C19 C 0.2272(5) 0.10915(10) 0.5365(3) 0.0258(15) Uani 1 1 d .
C20 C 0.2415(5) 0.07130(10) 0.5504(3) 0.0293(16) Uani 1 1 d .
C21 C -0.0906(6) 0.04842(13) 0.5922(3) 0.045(2) Uani 1 1 d .
C22 C -0.0596(6) 0.08450(14) 0.6272(3) 0.046(2) Uani 1 1 d .
C23 C -0.1709(6) 0.12965(11) 0.5164(4) 0.042(2) Uani 1 1 d .
C25 C 0.5260(5) 0.06385(12) 0.4583(3) 0.0327(17) Uani 1 1 d .
H25 H 0.5615 0.0590 0.4277 0.039 Uiso 1 1 calc R
C26 C 0.5469(6) 0.08639(15) 0.4662(4) 0.052(2) Uani 1 1 d .
C27 C 0.5530(5) 0.05074(15) 0.5037(3) 0.046(2) Uani 1 1 d .
C28 C 0.4609(7) 0.03483(15) 0.3130(4) 0.052(2) Uani 1 1 d .
H28 H 0.4417 0.0221 0.3304 0.062 Uiso 1 1 calc R
C29 C 0.5730(8) 0.0367(2) 0.3125(5) 0.087(4) Uani 1 1 d .
C30 C 0.4187(7) 0.03534(15) 0.2599(4) 0.058(3) Uani 1 1 d .
C31 C 0.2354(6) 0.02545(12) 0.4383(4) 0.047(2) Uani 1 1 d .
H31 H 0.2575 0.0277 0.4740 0.056 Uiso 1 1 calc R
C32 C 0.1264(5) 0.02052(11) 0.4417(4) 0.046(2) Uani 1 1 d U
C33 C 0.2971(6) 0.00913(11) 0.4174(3) 0.040(2) Uani 1 1 d .
C34 C 0.3234(5) 0.09706(11) 0.3504(3) 0.0279(16) Uani 1 1 d .
H34 H 0.3942 0.0952 0.3473 0.033 Uiso 1 1 calc R
C35 C 0.2803(5) 0.09711(11) 0.2949(3) 0.0316(17) Uani 1 1 d .
C36 C 0.3063(5) 0.11692(11) 0.3781(3) 0.0339(17) Uani 1 1 d .
C37 C -0.0752(4) 0.07066(9) 0.3979(3) 0.0223(14) Uani 1 1 d .
H37 H -0.0561 0.0599 0.3734 0.027 Uiso 1 1 calc R
C38 C -0.1061(5) 0.08974(11) 0.3657(3) 0.0323(17) Uani 1 1 d .
C39 C -0.1592(5) 0.06221(12) 0.4310(3) 0.0369(19) Uani 1 1 d .
C24G C -0.0265(5) 0.14671(11) 0.4703(3) 0.0310(17) Uani 1 1 d .
Cr1 Cr 0.02991(8) 0.045275(17) 0.23725(4) 0.0273(2) Uani 1 1 d .
Cr2 Cr 0.14571(7) 0.074571(15) 0.40365(4) 0.0192(2) Uani 1 1 d .
F1 F 0.5964(5) 0.03240(12) 0.3617(3) 0.100(2) Uani 1 1 d .
F2 F 0.6104(5) 0.02279(17) 0.2843(4) 0.158(4) Uani 1 1 d .
F3 F 0.6113(5) 0.05500(13) 0.3071(4) 0.121(3) Uani 1 1 d .
F4 F 0.4520(4) 0.02233(10) 0.2280(2) 0.0695(17) Uani 1 1 d .
F5 F 0.4459(6) 0.05381(12) 0.2356(3) 0.100(2) Uani 1 1 d .
F6 F 0.3242(4) 0.03677(9) 0.2584(3) 0.0717(18) Uani 1 1 d .
F7 F 0.2708(5) 0.00451(10) 0.3667(3) 0.0752(18) Uani 1 1 d .
F8 F 0.3904(3) 0.01477(7) 0.4137(2) 0.0456(12) Uani 1 1 d .
F9 F 0.2933(4) -0.00876(7) 0.4398(3) 0.0621(17) Uani 1 1 d .
F10 F 0.1086(4) 0.00322(8) 0.4647(3) 0.086(2) Uani 1 1 d .
F11 F 0.0797(4) 0.03492(8) 0.4632(3) 0.0691(18) Uani 1 1 d .
F12 F 0.0887(4) 0.02014(15) 0.3924(3) 0.113(3) Uani 1 1 d .
F13 F 0.4878(4) 0.09590(8) 0.4988(2) 0.0607(15) Uani 1 1 d .
F14 F 0.5400(4) 0.09641(9) 0.4209(3) 0.0661(17) Uani 1 1 d .
F15 F 0.6381(3) 0.08994(8) 0.4830(3) 0.0694(18) Uani 1 1 d .
F16 F 0.5220(4) 0.05799(12) 0.5488(2) 0.080(2) Uani 1 1 d .
F17 F 0.6516(3) 0.04939(9) 0.5084(2) 0.0616(15) Uani 1 1 d .
F18 F 0.5219(4) 0.03171(9) 0.4978(3) 0.0715(18) Uani 1 1 d .
F19 F 0.1853(3) 0.07325(6) 0.59166(17) 0.0361(10) Uani 1 1 d .
F20 F 0.3340(3) 0.07054(7) 0.56768(19) 0.0435(12) Uani 1 1 d .
F21 F 0.2221(4) 0.05314(6) 0.5293(2) 0.0524(14) Uani 1 1 d .
F22 F 0.2966(3) 0.11123(7) 0.57243(17) 0.0382(11) Uani 1 1 d .
F23 F 0.1399(3) 0.11213(6) 0.55978(15) 0.0295(9) Uani 1 1 d .
F24 F 0.2366(3) 0.12440(6) 0.50290(17) 0.0368(10) Uani 1 1 d .
F25 F -0.1546(4) 0.04550(9) 0.6314(2) 0.0673(16) Uani 1 1 d .
F26 F -0.0071(4) 0.04010(8) 0.6074(2) 0.0644(16) Uani 1 1 d .
F27 F -0.1220(4) 0.03825(8) 0.5526(2) 0.0573(14) Uani 1 1 d .
F28 F 0.0162(4) 0.07740(9) 0.65598(18) 0.0589(15) Uani 1 1 d .
F29 F -0.1350(4) 0.08528(10) 0.6590(2) 0.0663(17) Uani 1 1 d .
F30 F -0.0382(4) 0.10355(8) 0.6143(2) 0.0572(15) Uani 1 1 d .
F31 F 0.3586(4) 0.11811(7) 0.42174(19) 0.0470(12) Uani 1 1 d .
F32 F 0.3273(5) 0.13315(7) 0.3506(2) 0.0671(17) Uani 1 1 d .
F33 F 0.2110(3) 0.11880(7) 0.39194(18) 0.0395(11) Uani 1 1 d .
F34 F 0.1846(3) 0.10239(8) 0.29556(19) 0.0457(12) Uani 1 1 d .
F35 F 0.2854(3) 0.07878(7) 0.27446(17) 0.0405(11) Uani 1 1 d .
F36 F 0.3264(4) 0.11035(8) 0.26504(18) 0.0507(13) Uani 1 1 d .
F37 F -0.0484(4) 0.16503(7) 0.4867(2) 0.0496(13) Uani 1 1 d .
F38 F 0.0734(3) 0.14601(7) 0.4652(2) 0.0484(13) Uani 1 1 d .
F39 F -0.0604(3) 0.14455(8) 0.42171(17) 0.0448(12) Uani 1 1 d .
F40 F -0.2213(3) 0.12974(8) 0.4728(2) 0.0520(14) Uani 1 1 d .
F41 F -0.1921(3) 0.14644(9) 0.5431(2) 0.0619(16) Uani 1 1 d .
F42 F -0.1951(3) 0.11362(8) 0.5427(2) 0.0560(15) Uani 1 1 d .
F43 F -0.1396(4) 0.04323(7) 0.4453(2) 0.0494(13) Uani 1 1 d .
F44 F -0.1750(3) 0.07359(7) 0.47183(16) 0.0378(11) Uani 1 1 d .
F45 F -0.2431(3) 0.06192(8) 0.4029(2) 0.0494(13) Uani 1 1 d .
F46 F -0.1594(3) 0.10307(7) 0.3918(2) 0.0463(12) Uani 1 1 d .
F47 F -0.1551(4) 0.08406(8) 0.3238(2) 0.0527(13) Uani 1 1 d .
F48 F -0.0245(3) 0.09961(7) 0.3509(2) 0.0505(13) Uani 1 1 d .
O1 O -0.1481(4) 0.03683(9) 0.3028(3) 0.0529(16) Uani 1 1 d .
O2 O 0.1279(6) 0.00672(10) 0.2730(3) 0.072(2) Uani 1 1 d .
O3 O 0.1096(3) 0.06372(9) 0.3335(2) 0.0367(13) Uani 1 1 d .
O4 O 0.2503(3) 0.04423(7) 0.4117(2) 0.0291(11) Uani 1 1 d .
O5 O 0.4257(3) 0.06211(8) 0.44921(19) 0.0313(12) Uani 1 1 d .
O6 O 0.4252(4) 0.05208(8) 0.3417(2) 0.0366(13) Uani 1 1 d .
O7 O -0.0059(3) 0.07337(7) 0.5438(2) 0.0318(12) Uani 1 1 d .
O8 O -0.0342(3) 0.11124(7) 0.4838(2) 0.0295(11) Uani 1 1 d .
O9 O 0.1494(3) 0.08569(6) 0.47836(16) 0.0180(9) Uani 1 1 d .
O10 O 0.0057(3) 0.07489(6) 0.42897(16) 0.0187(9) Uani 1 1 d .
O11 O 0.2876(3) 0.08068(7) 0.37983(17) 0.0230(10) Uani 1 1 d .

loop_
_atom_site_aniso_label
_atom_site_aniso_U_11
_atom_site_aniso_U_22
_atom_site_aniso_U_33
_atom_site_aniso_U_23
_atom_site_aniso_U_13
_atom_site_aniso_U_12
Al1 0.0150(7) 0.0331(9) 0.0200(10) -0.0034(8) 0.0008(8) 0.0029(7)
Al2 0.0156(8) 0.0288(9) 0.0135(9) -0.0004(7) 0.0026(7) -0.0019(6)
C1 0.030(4) 0.067(5) 0.038(5) -0.002(4) -0.006(3) -0.006(3)
C2 0.048(5) 0.068(6) 0.070(7) -0.005(5) -0.005(5) -0.012(4)
C3 0.044(5) 0.075(6) 0.057(6) -0.005(5) -0.032(4) -0.013(4)
C4 0.076(6) 0.030(4) 0.060(6) -0.008(4) -0.038(5) 0.001(4)
C5 0.049(4) 0.031(4) 0.038(4) -0.008(3) -0.018(4) -0.001(3)
C6 0.036(3) 0.037(4) 0.030(4) 0.001(3) -0.017(3) -0.002(3)
C7 0.027(3) 0.043(4) 0.014(3) -0.003(3) -0.002(3) -0.003(3)
C8 0.047(4) 0.050(4) 0.023(4) 0.001(3) -0.006(3) -0.002(4)
C9 0.073(6) 0.040(4) 0.033(5) -0.005(3) -0.007(4) -0.023(4)
C10 0.054(5) 0.077(6) 0.020(4) 0.000(4) -0.002(4) -0.032(4)
C11 0.028(4) 0.096(6) 0.012(4) -0.002(4) 0.003(3) 0.000(4)
C12 0.047(4) 0.058(4) 0.008(3) -0.003(3) 0.004(3) 0.012(3)
C13 0.043(4) 0.041(4) 0.030(4) -0.011(3) -0.017(4) -0.002(3)
C14 0.052(5) 0.043(4) 0.036(5) -0.011(4) -0.015(4) -0.004(4)
C15 0.022(3) 0.048(4) 0.017(3) -0.006(3) 0.009(3) -0.004(3)
C16 0.020(3) 0.034(3) 0.018(3) -0.002(3) -0.007(3) 0.004(2)
C17 0.020(3) 0.053(4) 0.024(3) 0.000(3) 0.013(3) -0.006(3)
C18 0.014(3) 0.035(3) 0.015(3) -0.002(3) -0.002(2) -0.004(2)
C19 0.018(3) 0.032(3) 0.027(4) 0.002(3) -0.003(3) 0.000(2)
C20 0.030(3) 0.034(3) 0.024(4) 0.006(3) 0.000(3) 0.013(3)
C21 0.045(4) 0.060(5) 0.031(5) 0.012(4) 0.008(4) -0.006(4)
C22 0.042(4) 0.071(5) 0.023(4) -0.008(4) 0.010(3) -0.019(4)
C23 0.039(4) 0.033(4) 0.055(5) -0.005(4) -0.008(4) 0.005(3)
C25 0.021(3) 0.056(4) 0.022(4) -0.001(3) -0.001(3) -0.003(3)
C26 0.031(4) 0.081(6) 0.044(5) -0.002(5) 0.004(4) 0.007(4)
C27 0.026(4) 0.082(6) 0.029(4) 0.004(4) 0.001(3) 0.011(4)
C28 0.056(5) 0.066(5) 0.034(5) -0.011(4) 0.004(4) 0.009(4)
C29 0.049(5) 0.158(10) 0.054(6) -0.068(7) 0.004(5) 0.014(6)
C30 0.050(5) 0.069(6) 0.056(6) -0.021(5) -0.020(4) 0.023(4)
C31 0.041(4) 0.034(4) 0.066(6) 0.010(4) -0.008(4) -0.009(3)
C32 0.028(3) 0.027(3) 0.082(6) 0.007(4) -0.006(4) -0.010(3)
C33 0.038(4) 0.039(4) 0.044(5) 0.011(4) 0.017(4) -0.001(3)
C34 0.018(3) 0.045(4) 0.020(3) 0.009(3) 0.008(3) -0.004(3)
C35 0.021(3) 0.035(4) 0.039(4) 0.006(3) 0.011(3) 0.001(3)
C36 0.032(4) 0.041(4) 0.029(4) 0.009(3) -0.004(3) -0.004(3)
C37 0.018(3) 0.024(3) 0.025(4) -0.001(3) -0.007(3) -0.002(2)
C38 0.038(4) 0.040(4) 0.019(4) 0.006(3) -0.006(3) 0.005(3)
C39 0.025(3) 0.050(4) 0.036(4) -0.006(4) -0.004(3) -0.013(3)
C24G 0.018(3) 0.043(4) 0.032(4) -0.001(3) -0.001(3) 0.001(3)
Cr1 0.0265(5) 0.0395(6) 0.0159(5) -0.0067(5) -0.0022(5) -0.0020(4)
Cr2 0.0143(4) 0.0321(5) 0.0114(5) -0.0028(4) 0.0011(4) -0.0013(4)
F1 0.095(5) 0.112(5) 0.094(6) 0.004(4) -0.015(4) 0.057(4)
F2 0.057(4) 0.272(9) 0.146(8) -0.124(7) -0.024(4) 0.072(5)
F3 0.049(3) 0.147(6) 0.166(8) 0.063(6) 0.057(4) 0.006(4)
F4 0.059(3) 0.118(4) 0.031(3) -0.035(3) -0.005(2) 0.019(3)
F5 0.124(6) 0.134(6) 0.041(4) 0.018(4) 0.002(4) 0.016(5)
F6 0.047(3) 0.101(4) 0.068(4) -0.026(3) -0.021(3) 0.015(3)
F7 0.079(4) 0.093(4) 0.053(4) -0.017(3) -0.003(3) 0.006(3)
F8 0.032(2) 0.053(2) 0.052(3) 0.002(2) 0.006(2) 0.0074(18)
F9 0.054(3) 0.038(2) 0.095(5) 0.009(3) 0.011(3) 0.005(2)
F10 0.050(3) 0.053(3) 0.156(7) 0.030(4) 0.013(4) -0.005(2)
F11 0.049(3) 0.059(3) 0.100(5) 0.002(3) 0.018(3) 0.000(2)
F12 0.051(3) 0.221(8) 0.068(5) -0.017(5) -0.010(3) -0.064(4)
F13 0.042(3) 0.069(3) 0.071(4) -0.032(3) -0.011(3) 0.007(2)
F14 0.048(3) 0.069(3) 0.081(5) 0.021(3) 0.001(3) -0.007(2)
F15 0.023(2) 0.078(3) 0.106(5) -0.022(3) -0.011(3) -0.008(2)
F16 0.040(3) 0.178(6) 0.021(3) 0.014(3) 0.001(2) 0.021(3)
F17 0.032(2) 0.099(4) 0.054(3) 0.016(3) -0.009(2) 0.006(2)
F18 0.059(3) 0.078(3) 0.078(4) 0.035(3) -0.018(3) -0.010(3)
F19 0.040(2) 0.046(2) 0.023(2) 0.0084(18) 0.0049(18) 0.0034(18)
F20 0.025(2) 0.074(3) 0.032(2) 0.010(2) -0.0126(18) 0.0037(19)
F21 0.085(4) 0.031(2) 0.041(3) 0.004(2) -0.013(3) 0.006(2)
F22 0.030(2) 0.061(3) 0.023(2) -0.0127(19) -0.0135(18) -0.0049(18)
F23 0.0153(16) 0.050(2) 0.023(2) -0.0081(17) 0.0024(15) 0.0013(15)
F24 0.044(2) 0.035(2) 0.031(2) -0.0010(18) -0.0010(19) -0.0068(17)
F25 0.052(3) 0.103(4) 0.047(3) 0.029(3) 0.022(3) -0.025(3)
F26 0.052(3) 0.074(3) 0.067(4) 0.028(3) -0.004(3) 0.000(3)
F27 0.072(3) 0.062(3) 0.038(3) 0.004(2) -0.006(3) -0.025(2)
F28 0.048(3) 0.113(4) 0.016(2) -0.001(3) -0.008(2) -0.017(3)
F29 0.047(3) 0.118(5) 0.034(3) -0.014(3) 0.018(2) -0.010(3)
F30 0.071(3) 0.065(3) 0.036(3) -0.007(2) 0.006(3) -0.016(3)
F31 0.047(2) 0.063(3) 0.031(3) -0.011(2) 0.005(2) -0.014(2)
F32 0.111(4) 0.037(2) 0.053(3) 0.003(2) 0.032(3) -0.013(3)
F33 0.041(2) 0.050(2) 0.028(2) -0.0061(19) -0.0024(19) 0.0128(18)
F34 0.027(2) 0.073(3) 0.037(3) 0.002(2) -0.008(2) 0.0150(19)
F35 0.043(2) 0.059(3) 0.019(2) -0.002(2) -0.0075(19) 0.007(2)
F36 0.058(3) 0.075(3) 0.019(2) 0.018(2) 0.001(2) -0.006(2)
F37 0.061(3) 0.039(2) 0.049(3) -0.001(2) -0.006(3) 0.004(2)
F38 0.029(2) 0.060(3) 0.056(3) 0.014(2) 0.010(2) -0.0018(19)
F39 0.046(2) 0.069(3) 0.020(2) 0.005(2) -0.001(2) 0.007(2)
F40 0.024(2) 0.086(3) 0.046(3) -0.008(3) -0.007(2) 0.010(2)
F41 0.035(2) 0.087(4) 0.063(4) -0.028(3) 0.023(2) 0.004(2)
F42 0.027(2) 0.078(3) 0.063(4) 0.012(3) 0.020(2) -0.003(2)
F43 0.055(3) 0.049(3) 0.045(3) 0.007(2) 0.004(2) -0.026(2)
F44 0.0187(18) 0.078(3) 0.017(2) -0.0067(19) 0.0002(16) -0.0063(18)
F45 0.0147(17) 0.096(3) 0.038(3) -0.010(3) -0.0103(19) -0.0146(19)
F46 0.044(2) 0.052(2) 0.043(3) -0.009(2) -0.015(2) 0.0246(19)
F47 0.063(3) 0.067(3) 0.028(3) -0.002(2) -0.026(2) 0.014(2)
F48 0.042(2) 0.055(3) 0.055(3) 0.025(2) -0.003(2) -0.001(2)
O1 0.044(3) 0.070(4) 0.045(4) -0.011(3) 0.024(3) -0.022(3)
O2 0.087(5) 0.049(4) 0.081(6) -0.003(4) -0.042(4) 0.013(3)
O3 0.019(2) 0.068(3) 0.023(3) -0.014(2) 0.000(2) -0.006(2)
O4 0.018(2) 0.034(2) 0.035(3) -0.004(2) 0.006(2) -0.0004(17)
O5 0.014(2) 0.063(3) 0.016(2) 0.001(2) -0.0048(19) 0.000(2)
O6 0.034(3) 0.060(3) 0.016(3) -0.001(2) 0.012(2) 0.016(2)
O7 0.025(2) 0.045(3) 0.025(3) 0.003(2) 0.009(2) -0.008(2)
O8 0.028(2) 0.034(2) 0.026(3) -0.006(2) 0.003(2) 0.0069(18)
O9 0.0189(19) 0.029(2) 0.006(2) 0.0020(16) -0.0033(16) -0.0038(16)
O10 0.0170(19) 0.034(2) 0.005(2) -0.0009(17) -0.0022(16) -0.0002(16)
O11 0.021(2) 0.035(2) 0.014(2) 0.0036(19) -0.0006(18) 0.0010(17)

loop_
_atom_type_symbol
_atom_type_description
_atom_type_scat_dispersion_real
_atom_type_scat_dispersion_imag
_atom_type_scat_source
C C 0.0033 0.0016 'International Tables Vol C Tables 4.2.6.8 and 6.1.1.4'
H H 0.0000 0.0000 'International Tables Vol C Tables 4.2.6.8 and 6.1.1.4'
Al Al 0.0645 0.0514 'International Tables Vol C Tables 4.2.6.8 and 6.1.1.4'
Cr Cr 0.3209 0.6236 'International Tables Vol C Tables 4.2.6.8 and 6.1.1.4'
F F 0.0171 0.0103 'International Tables Vol C Tables 4.2.6.8 and 6.1.1.4'
N N 0.0061 0.0033 'International Tables Vol C Tables 4.2.6.8 and 6.1.1.4'
O O 0.0106 0.0060 'International Tables Vol C Tables 4.2.6.8 and 6.1.1.4'

loop_
_geom_angle_atom_site_label_1
_geom_angle_atom_site_label_2
_geom_angle_atom_site_label_3
_geom_angle
O6 Al1 O5 113.7(3)
O6 Al1 O4 123.8(3)
O5 Al1 O4 109.4(3)
O6 Al1 O11 107.0(2)
O5 Al1 O11 108.3(2)
O4 Al1 O11 91.3(2)
O7 Al2 O8 119.6(3)
O7 Al2 O9 108.2(2)
O8 Al2 O9 117.4(2)
O7 Al2 O10 116.3(2)
O8 Al2 O10 105.5(2)
O9 Al2 O10 84.9(2)
O7 Al2 Cr2 125.37(19)
O8 Al2 Cr2 114.97(19)
O9 Al2 Cr2 43.21(14)
O10 Al2 Cr2 42.08(13)
C2 C1 C6 120.7(9)
C2 C1 H1 119.6
C6 C1 H1 119.6
C1 C2 C3 119.7(9)
C1 C2 H2 120.2
C3 C2 H2 120.2
C4 C3 C2 120.2(8)
C4 C3 H3 119.9
C2 C3 H3 119.9
C3 C4 C5 121.5(9)
C3 C4 H4 119.3
C5 C4 H4 119.3
C6 C5 C4 118.4(8)
C6 C5 H5 120.8
C4 C5 H5 120.8
C5 C6 C1 119.5(7)
C5 C6 C7 119.8(7)
C1 C6 C7 120.7(7)
C12 C7 C8 117.9(7)
C12 C7 C6 121.0(7)
C8 C7 C6 120.9(6)
C12 C7 Cr1 70.6(4)
C8 C7 Cr1 70.3(4)
C6 C7 Cr1 133.9(5)
C9 C8 C7 120.9(8)
C9 C8 Cr1 71.0(5)
C7 C8 Cr1 72.8(4)
C9 C8 H8 119.1
C7 C8 H8 119.1
Cr1 C8 H8 119.1
C8 C9 C10 120.1(8)
C8 C9 Cr1 72.4(5)
C10 C9 Cr1 73.4(5)
C8 C9 H9 119.8
C10 C9 H9 119.8
Cr1 C9 H9 119.8
C11 C10 C9 118.3(7)
C11 C10 Cr1 69.9(5)
C9 C10 Cr1 69.6(5)
C11 C10 H10 120.1
C9 C10 H10 120.1
Cr1 C10 H10 120.1
C10 C11 C12 122.1(8)
C10 C11 Cr1 74.1(5)
C12 C11 Cr1 72.7(4)
C10 C11 H11 118.7
C12 C11 H11 118.7
Cr1 C11 H11 118.7
C11 C12 C7 120.4(8)
C11 C12 Cr1 70.8(4)
C7 C12 Cr1 73.0(4)
C11 C12 H12 119.4
C7 C12 H12 119.4
Cr1 C12 H12 119.4
O1 C13 Cr1 176.3(7)
O2 C14 Cr1 178.4(9)
O3 C15 Cr1 176.9(7)
O8 C16 C24G 110.7(6)
O8 C16 C23 108.8(5)
C24G C16 C23 111.7(5)
O8 C16 H16 108.5
C24G C16 H16 108.5
C23 C16 H16 108.5
O7 C17 C22 111.3(6)
O7 C17 C21 108.1(6)
C22 C17 C21 114.2(7)
O7 C17 H17 107.7
C22 C17 H17 107.7
C21 C17 H17 107.7
O9 C18 C19 109.3(5)
O9 C18 C20 110.8(5)
C19 C18 C20 110.9(6)
O9 C18 H18 108.6
C19 C18 H18 108.6
C20 C18 H18 108.6
F24 C19 F22 108.0(5)
F24 C19 F23 105.6(5)
F22 C19 F23 107.8(6)
F24 C19 C18 111.8(6)
F22 C19 C18 111.3(5)
F23 C19 C18 112.1(5)
F19 C20 F21 107.4(6)
F19 C20 F20 106.6(6)
F21 C20 F20 106.9(5)
F19 C20 C18 115.5(5)
F21 C20 C18 111.2(6)
F20 C20 C18 108.7(5)
F27 C21 F26 108.0(7)
F27 C21 F25 107.7(7)
F26 C21 F25 106.3(7)
F27 C21 C17 112.0(7)
F26 C21 C17 111.6(7)
F25 C21 C17 110.9(7)
F30 C22 F29 107.2(7)
F30 C22 F28 106.8(6)
F29 C22 F28 105.6(7)
F30 C22 C17 111.9(7)
F29 C22 C17 112.6(6)
F28 C22 C17 112.2(7)
F42 C23 F40 108.5(7)
F42 C23 F41 109.8(8)
F40 C23 F41 108.9(6)
F42 C23 C16 109.6(6)
F40 C23 C16 110.9(7)
F41 C23 C16 109.0(6)
O5 C25 C27 109.2(6)
O5 C25 C26 106.8(6)
C27 C25 C26 113.7(7)
O5 C25 H25 109.0
C27 C25 H25 109.0
C26 C25 H25 109.0
F13 C26 F15 106.5(8)
F13 C26 F14 106.4(7)
F15 C26 F14 105.2(7)
F13 C26 C25 115.2(7)
F15 C26 C25 112.8(7)
F14 C26 C25 110.0(8)
F16 C27 F18 109.5(7)
F16 C27 F17 105.3(7)
F18 C27 F17 105.7(7)
F16 C27 C25 113.8(7)
F18 C27 C25 111.5(7)
F17 C27 C25 110.6(7)
O6 C28 C30 109.1(7)
O6 C28 C29 106.5(8)
C30 C28 C29 112.1(8)
O6 C28 H28 109.7
C30 C28 H28 109.7
C29 C28 H28 109.7
F2 C29 F3 115.3(11)
F2 C29 F1 107.5(11)
F3 C29 F1 101.1(9)
F2 C29 C28 110.6(9)
F3 C29 C28 118.0(10)
F1 C29 C28 102.3(9)
F4 C30 F6 112.8(8)
F4 C30 F5 100.9(9)
F6 C30 F5 100.9(8)
F4 C30 C28 116.3(8)
F6 C30 C28 114.6(9)
F5 C30 C28 109.1(8)
O4 C31 C33 111.5(7)
O4 C31 C32 110.5(6)
C33 C31 C32 115.6(7)
O4 C31 H31 106.2
C33 C31 H31 106.2
C32 C31 H31 106.2
F11 C32 F10 110.4(9)
F11 C32 F12 103.3(8)
F10 C32 F12 109.7(8)
F11 C32 C31 111.3(7)
F10 C32 C31 113.1(7)
F12 C32 C31 108.5(8)
F9 C33 F8 108.5(6)
F9 C33 F7 102.3(7)
F8 C33 F7 103.8(6)
F9 C33 C31 117.8(7)
F8 C33 C31 112.3(7)
F7 C33 C31 110.8(7)
O11 C34 C36 110.3(6)
O11 C34 C35 111.8(5)
C36 C34 C35 112.3(6)
O11 C34 H34 107.4
C36 C34 H34 107.4
C35 C34 H34 107.4
F35 C35 F36 109.7(6)
F35 C35 F34 106.8(6)
F36 C35 F34 107.7(6)
F35 C35 C34 110.5(6)
F36 C35 C34 111.1(6)
F34 C35 C34 110.9(6)
F32 C36 F31 106.9(6)
F32 C36 F33 106.4(6)
F31 C36 F33 106.7(6)
F32 C36 C34 114.1(7)
F31 C36 C34 111.6(6)
F33 C36 C34 110.7(6)
O10 C37 C39 110.2(6)
O10 C37 C38 111.4(5)
C39 C37 C38 112.4(5)
O10 C37 H37 107.5
C39 C37 H37 107.5
C38 C37 H37 107.5
F46 C38 F47 108.7(6)
F46 C38 F48 106.9(6)
F47 C38 F48 108.7(6)
F46 C38 C37 113.9(6)
F47 C38 C37 110.5(6)
F48 C38 C37 108.0(6)
F44 C39 F43 110.0(7)
F44 C39 F45 107.4(6)
F43 C39 F45 107.9(6)
F44 C39 C37 111.7(6)
F43 C39 C37 109.9(6)
F45 C39 C37 109.9(6)
F37 C24G F39 108.6(6)
F37 C24G F38 106.9(5)
F39 C24G F38 104.5(6)
F37 C24G C16 115.8(6)
F39 C24G C16 112.3(6)
F38 C24G C16 108.0(5)
C15 Cr1 C13 86.0(3)
C15 Cr1 C14 86.6(3)
C13 Cr1 C14 90.7(4)
C15 Cr1 C11 117.2(3)
C13 Cr1 C11 156.8(3)
C14 Cr1 C11 89.9(4)
C15 Cr1 C9 96.4(3)
C13 Cr1 C9 115.0(3)
C14 Cr1 C9 154.2(4)
C11 Cr1 C9 65.9(4)
C15 Cr1 C12 153.1(3)
C13 Cr1 C12 120.4(3)
C14 Cr1 C12 87.8(3)
C11 Cr1 C12 36.4(3)
C9 Cr1 C12 77.9(3)
C15 Cr1 C8 123.5(3)
C13 Cr1 C8 90.7(3)
C14 Cr1 C8 149.9(3)
C11 Cr1 C8 77.4(3)
C9 Cr1 C8 36.6(3)
C12 Cr1 C8 65.7(3)
C15 Cr1 C10 94.3(3)
C13 Cr1 C10 151.8(4)
C14 Cr1 C10 117.4(4)
C11 Cr1 C10 36.0(3)
C9 Cr1 C10 36.9(4)
C12 Cr1 C10 65.3(3)
C8 Cr1 C10 65.7(3)
C15 Cr1 C7 160.3(3)
C13 Cr1 C7 92.9(3)
C14 Cr1 C7 113.0(3)
C11 Cr1 C7 65.6(3)
C9 Cr1 C7 66.3(3)
C12 Cr1 C7 36.4(3)
C8 Cr1 C7 36.8(3)
C10 Cr1 C7 77.6(3)
O3 Cr2 O10 93.52(18)
O3 Cr2 O9 167.08(18)
O10 Cr2 O9 73.58(16)
O3 Cr2 O11 91.79(19)
O10 Cr2 O11 168.29(18)
O9 Cr2 O11 100.77(17)
O3 Cr2 Al2 130.09(14)
O10 Cr2 Al2 36.89(12)
O9 Cr2 Al2 37.01(11)
O11 Cr2 Al2 135.69(14)
C15 O3 Cr2 172.4(5)
C31 O4 Al1 131.8(4)
C25 O5 Al1 133.3(5)
C28 O6 Al1 140.4(6)
C17 O7 Al2 139.1(5)
C16 O8 Al2 147.7(5)
C18 O9 Al2 132.5(4)
C18 O9 Cr2 127.4(4)
Al2 O9 Cr2 99.78(19)
C37 O10 Al2 132.9(4)
C37 O10 Cr2 124.3(4)
Al2 O10 Cr2 101.03(19)
C34 O11 Al1 124.1(4)
C34 O11 Cr2 129.4(4)
Al1 O11 Cr2 105.7(2)

loop_
_geom_bond_atom_site_label_1
_geom_bond_atom_site_label_2
_geom_bond_distance
Al1 O6 1.686(5)
Al1 O5 1.715(5)
Al1 O4 1.761(5)
Al1 O11 1.825(5)
Al2 O7 1.681(5)
Al2 O8 1.718(5)
Al2 O9 1.811(4)
Al2 O10 1.813(5)
Al2 Cr2 2.964(2)
C1 C2 1.370(13)
C1 C6 1.401(11)
C1 H1 0.9300
C2 C3 1.406(15)
C2 H2 0.9300
C3 C4 1.333(14)
C3 H3 0.9300
C4 C5 1.425(11)
C4 H4 0.9300
C5 C6 1.389(11)
C5 H5 0.9300
C6 C7 1.503(9)
C7 C12 1.403(10)
C7 C8 1.419(10)
C7 Cr1 2.261(7)
C8 C9 1.394(12)
C8 Cr1 2.228(8)
C8 H8 0.9800
C9 C10 1.417(13)
C9 Cr1 2.211(9)
C9 H9 0.9800
C10 C11 1.380(13)
C10 Cr1 2.260(8)
C10 H10 0.9800
C11 C12 1.387(12)
C11 Cr1 2.206(8)
C11 H11 0.9800
C12 Cr1 2.230(7)
C12 H12 0.9800
C13 O1 1.159(10)
C13 Cr1 1.856(9)
C14 O2 1.138(10)
C14 Cr1 1.855(8)
C15 O3 1.196(9)
C15 Cr1 1.771(7)
C16 O8 1.331(8)
C16 C24G 1.509(10)
C16 C23 1.582(10)
C16 H16 0.9800
C17 O7 1.376(8)
C17 C22 1.510(11)
C17 C21 1.529(11)
C17 H17 0.9800
C18 O9 1.426(7)
C18 C19 1.505(9)
C18 C20 1.528(9)
C18 H18 0.9800
C19 F24 1.324(8)
C19 F22 1.333(8)
C19 F23 1.350(8)
C20 F19 1.319(8)
C20 F21 1.329(8)
C20 F20 1.343(8)
C21 F27 1.290(10)
C21 F26 1.323(10)
C21 F25 1.351(10)
C22 F30 1.318(10)
C22 F29 1.319(10)
C22 F28 1.357(10)
C23 F42 1.288(10)
C23 F40 1.320(10)
C23 F41 1.325(9)
C25 O5 1.395(8)
C25 C27 1.497(11)
C25 C26 1.509(13)
C25 H25 0.9800
C26 F13 1.320(11)
C26 F15 1.340(10)
C26 F14 1.343(12)
C27 F16 1.325(10)
C27 F18 1.320(11)
C27 F17 1.356(9)
C28 O6 1.431(10)
C28 C30 1.487(14)
C28 C29 1.539(14)
C28 H28 0.9800
C29 F2 1.268(13)
C29 F3 1.311(15)
C29 F1 1.338(15)
C30 F4 1.265(11)
C30 F6 1.297(11)
C30 F5 1.406(13)
C31 O4 1.417(9)
C31 C33 1.460(12)
C31 C32 1.527(11)
C31 H31 0.9800
C32 F11 1.263(10)
C32 F10 1.297(10)
C32 F12 1.372(12)
C33 F9 1.302(9)
C33 F8 1.331(9)
C33 F7 1.390(11)
C34 O11 1.397(8)
C34 C36 1.495(11)
C34 C35 1.548(11)
C34 H34 0.9800
C35 F35 1.307(8)
C35 F36 1.317(9)
C35 F34 1.353(8)
C36 F32 1.304(9)
C36 F31 1.337(9)
C36 F33 1.357(8)
C37 O10 1.393(7)
C37 C39 1.534(10)
C37 C38 1.553(9)
C37 H37 0.9800
C38 F46 1.318(9)
C38 F47 1.325(9)
C38 F48 1.344(9)
C39 F44 1.305(9)
C39 F43 1.318(9)
C39 F45 1.358(8)
C24G F37 1.301(8)
C24G F39 1.344(9)
C24G F38 1.373(8)
Cr2 O3 2.004(5)
Cr2 O10 2.024(4)
Cr2 O9 2.059(4)
Cr2 O11 2.075(4)

loop_
_geom_torsion_atom_site_label_1
_geom_torsion_atom_site_label_2
_geom_torsion_atom_site_label_3
_geom_torsion_atom_site_label_4
_geom_torsion
C6 C1 C2 C3 1.4(15)
C1 C2 C3 C4 -2.3(16)
C2 C3 C4 C5 2.2(15)
C3 C4 C5 C6 -1.2(13)
C4 C5 C6 C1 0.3(11)
C4 C5 C6 C7 -179.3(7)
C2 C1 C6 C5 -0.5(13)
C2 C1 C6 C7 179.2(8)
C5 C6 C7 C12 -33.3(10)
C1 C6 C7 C12 147.1(8)
C5 C6 C7 C8 142.6(7)
C1 C6 C7 C8 -37.0(11)
C5 C6 C7 Cr1 -125.6(7)
C1 C6 C7 Cr1 54.8(10)
C12 C7 C8 C9 0.6(11)
C6 C7 C8 C9 -175.4(8)
Cr1 C7 C8 C9 54.5(7)
C12 C7 C8 Cr1 -53.9(6)
C6 C7 C8 Cr1 130.1(7)
C7 C8 C9 C10 2.7(13)
Cr1 C8 C9 C10 58.0(8)
C7 C8 C9 Cr1 -55.3(7)
C8 C9 C10 C11 -5.5(13)
Cr1 C9 C10 C11 52.0(7)
C8 C9 C10 Cr1 -57.5(8)
C9 C10 C11 C12 5.3(12)
Cr1 C10 C11 C12 57.1(7)
C9 C10 C11 Cr1 -51.8(7)
C10 C11 C12 C7 -2.0(12)
Cr1 C11 C12 C7 55.7(6)
C10 C11 C12 Cr1 -57.8(7)
C8 C7 C12 C11 -1.0(11)
C6 C7 C12 C11 175.1(7)
Cr1 C7 C12 C11 -54.7(7)
C8 C7 C12 Cr1 53.8(6)
C6 C7 C12 Cr1 -130.2(7)
O9 C18 C19 F24 -68.1(6)
C20 C18 C19 F24 169.4(5)
O9 C18 C19 F22 171.0(5)
C20 C18 C19 F22 48.5(7)
O9 C18 C19 F23 50.2(7)
C20 C18 C19 F23 -72.3(7)
O9 C18 C20 F19 -80.3(7)
C19 C18 C20 F19 41.3(8)
O9 C18 C20 F21 42.5(7)
C19 C18 C20 F21 164.2(5)
O9 C18 C20 F20 160.0(5)
C19 C18 C20 F20 -78.4(6)
O7 C17 C21 F27 -65.7(8)
C22 C17 C21 F27 169.8(7)
O7 C17 C21 F26 55.6(9)
C22 C17 C21 F26 -68.9(9)
O7 C17 C21 F25 173.9(6)
C22 C17 C21 F25 49.4(9)
O7 C17 C22 F30 49.4(9)
C21 C17 C22 F30 172.2(6)
O7 C17 C22 F29 170.3(7)
C21 C17 C22 F29 -67.0(9)
O7 C17 C22 F28 -70.7(8)
C21 C17 C22 F28 52.1(8)
O8 C16 C23 F42 52.3(9)
C24G C16 C23 F42 174.9(7)
O8 C16 C23 F40 -67.5(7)
C24G C16 C23 F40 55.1(8)
O8 C16 C23 F41 172.6(7)
C24G C16 C23 F41 -64.8(9)
O5 C25 C26 F13 48.0(9)
C27 C25 C26 F13 -72.5(9)
O5 C25 C26 F15 170.6(7)
C27 C25 C26 F15 50.1(10)
O5 C25 C26 F14 -72.2(8)
C27 C25 C26 F14 167.3(6)
O5 C25 C27 F16 -71.8(9)
C26 C25 C27 F16 47.4(9)
O5 C25 C27 F18 52.7(8)
C26 C25 C27 F18 171.8(6)
O5 C25 C27 F17 169.9(7)
C26 C25 C27 F17 -71.0(9)
O6 C28 C29 F2 -174.9(11)
C30 C28 C29 F2 -55.7(14)
O6 C28 C29 F3 -39.0(13)
C30 C28 C29 F3 80.2(12)
O6 C28 C29 F1 70.9(11)
C30 C28 C29 F1 -169.9(8)
O6 C28 C30 F4 172.4(8)
C29 C28 C30 F4 54.7(13)
O6 C28 C30 F6 -53.1(11)
C29 C28 C30 F6 -170.7(9)
O6 C28 C30 F5 59.2(10)
C29 C28 C30 F5 -58.5(11)
O4 C31 C32 F11 -56.4(11)
C33 C31 C32 F11 175.7(8)
O4 C31 C32 F10 178.6(8)
C33 C31 C32 F10 50.7(13)
O4 C31 C32 F12 56.6(9)
C33 C31 C32 F12 -71.3(10)
O4 C31 C33 F9 177.4(7)
C32 C31 C33 F9 -55.3(12)
O4 C31 C33 F8 50.2(10)
C32 C31 C33 F8 177.5(8)
O4 C31 C33 F7 -65.4(9)
C32 C31 C33 F7 61.9(10)
O11 C34 C35 F35 -47.2(7)
C36 C34 C35 F35 -171.8(5)
O11 C34 C35 F36 -169.3(5)
C36 C34 C35 F36 66.1(7)
O11 C34 C35 F34 71.0(7)
C36 C34 C35 F34 -53.6(7)
O11 C34 C36 F32 -172.5(6)
C35 C34 C36 F32 -47.1(8)
O11 C34 C36 F31 66.1(7)
C35 C34 C36 F31 -168.5(5)
O11 C34 C36 F33 -52.6(8)
C35 C34 C36 F33 72.8(7)
O10 C37 C38 F46 -81.0(7)
C39 C37 C38 F46 43.2(8)
O10 C37 C38 F47 156.3(6)
C39 C37 C38 F47 -79.5(8)
O10 C37 C38 F48 37.5(8)
C39 C37 C38 F48 161.7(6)
O10 C37 C39 F44 49.0(8)
C38 C37 C39 F44 -75.9(8)
O10 C37 C39 F43 -73.3(7)
C38 C37 C39 F43 161.8(6)
O10 C37 C39 F45 168.1(5)
C38 C37 C39 F45 43.2(8)
O8 C16 C24G F37 177.8(5)
C23 C16 C24G F37 56.3(8)
O8 C16 C24G F39 52.3(7)
C23 C16 C24G F39 -69.2(7)
O8 C16 C24G F38 -62.4(7)
C23 C16 C24G F38 176.1(6)
O3 C15 Cr1 C13 65(10)
O3 C15 Cr1 C14 -26(10)
O3 C15 Cr1 C11 -114(10)
O3 C15 Cr1 C9 -180(100)
O3 C15 Cr1 C12 -104(10)
O3 C15 Cr1 C8 154(10)
O3 C15 Cr1 C10 -143(10)
O3 C15 Cr1 C7 153(10)
O1 C13 Cr1 C15 36(12)
O1 C13 Cr1 C14 123(12)
O1 C13 Cr1 C11 -146(12)
O1 C13 Cr1 C9 -59(12)
O1 C13 Cr1 C12 -149(12)
O1 C13 Cr1 C8 -87(12)
O1 C13 Cr1 C10 -55(13)
O1 C13 Cr1 C7 -124(12)
O2 C14 Cr1 C15 -70(30)
O2 C14 Cr1 C13 -156(30)
O2 C14 Cr1 C11 47(30)
O2 C14 Cr1 C9 28(31)
O2 C14 Cr1 C12 84(30)
O2 C14 Cr1 C8 111(30)
O2 C14 Cr1 C10 23(31)
O2 C14 Cr1 C7 111(30)
C10 C11 Cr1 C15 -55.6(6)
C12 C11 Cr1 C15 172.6(5)
C10 C11 Cr1 C13 126.6(9)
C12 C11 Cr1 C13 -5.3(12)
C10 C11 Cr1 C14 -141.7(5)
C12 C11 Cr1 C14 86.4(5)
C10 C11 Cr1 C9 29.1(5)
C12 C11 Cr1 C9 -102.8(6)
C10 C11 Cr1 C12 131.9(8)
C10 C11 Cr1 C8 65.8(5)
C12 C11 Cr1 C8 -66.0(5)
C12 C11 Cr1 C10 -131.9(8)
C10 C11 Cr1 C7 102.8(5)
C12 C11 Cr1 C7 -29.0(5)
C8 C9 Cr1 C15 -141.3(5)
C10 C9 Cr1 C15 88.6(5)
C8 C9 Cr1 C13 -52.8(6)
C10 C9 Cr1 C13 177.2(5)
C8 C9 Cr1 C14 123.2(8)
C10 C9 Cr1 C14 -6.8(10)
C8 C9 Cr1 C11 101.6(6)
C10 C9 Cr1 C11 -28.4(5)
C8 C9 Cr1 C12 65.3(5)
C10 C9 Cr1 C12 -64.7(5)
C10 C9 Cr1 C8 -130.0(8)
C8 C9 Cr1 C10 130.0(8)
C8 C9 Cr1 C7 28.9(5)
C10 C9 Cr1 C7 -101.1(5)
C11 C12 Cr1 C15 -14.7(10)
C7 C12 Cr1 C15 -146.5(7)
C11 C12 Cr1 C13 177.6(5)
C7 C12 Cr1 C13 45.7(6)
C11 C12 Cr1 C14 -92.8(6)
C7 C12 Cr1 C14 135.3(5)
C7 C12 Cr1 C11 -131.8(7)
C11 C12 Cr1 C9 65.5(6)
C7 C12 Cr1 C9 -66.3(5)
C11 C12 Cr1 C8 102.0(6)
C7 C12 Cr1 C8 -29.9(4)
C11 C12 Cr1 C10 28.8(5)
C7 C12 Cr1 C10 -103.0(5)
C11 C12 Cr1 C7 131.8(7)
C9 C8 Cr1 C15 48.1(6)
C7 C8 Cr1 C15 -179.5(4)
C9 C8 Cr1 C13 133.8(6)
C7 C8 Cr1 C13 -93.8(5)
C9 C8 Cr1 C14 -133.5(8)
C7 C8 Cr1 C14 -1.1(9)
C9 C8 Cr1 C11 -66.3(6)
C7 C8 Cr1 C11 66.1(5)
C7 C8 Cr1 C9 132.4(7)
C9 C8 Cr1 C12 -102.9(6)
C7 C8 Cr1 C12 29.5(4)
C9 C8 Cr1 C10 -30.3(5)
C7 C8 Cr1 C10 102.1(5)
C9 C8 Cr1 C7 -132.4(7)
C11 C10 Cr1 C15 132.7(5)
C9 C10 Cr1 C15 -94.9(5)
C11 C10 Cr1 C13 -137.8(7)
C9 C10 Cr1 C13 -5.4(9)
C11 C10 Cr1 C14 44.3(6)
C9 C10 Cr1 C14 176.7(5)
C9 C10 Cr1 C11 132.4(7)
C11 C10 Cr1 C9 -132.4(7)
C11 C10 Cr1 C12 -29.1(5)
C9 C10 Cr1 C12 103.3(5)
C11 C10 Cr1 C8 -102.3(5)
C9 C10 Cr1 C8 30.1(5)
C11 C10 Cr1 C7 -65.4(5)
C9 C10 Cr1 C7 67.0(5)
C12 C7 Cr1 C15 132.1(8)
C8 C7 Cr1 C15 1.3(10)
C6 C7 Cr1 C15 -113.1(10)
C12 C7 Cr1 C13 -141.8(5)
C8 C7 Cr1 C13 87.4(5)
C6 C7 Cr1 C13 -27.0(7)
C12 C7 Cr1 C14 -49.8(6)
C8 C7 Cr1 C14 179.4(5)
C6 C7 Cr1 C14 65.0(8)
C12 C7 Cr1 C11 29.1(5)
C8 C7 Cr1 C11 -101.8(5)
C6 C7 Cr1 C11 143.9(8)
C12 C7 Cr1 C9 102.1(5)
C8 C7 Cr1 C9 -28.7(5)
C6 C7 Cr1 C9 -143.1(8)
C8 C7 Cr1 C12 -130.8(7)
C6 C7 Cr1 C12 114.8(9)
C12 C7 Cr1 C8 130.8(7)
C6 C7 Cr1 C8 -114.4(9)
C12 C7 Cr1 C10 65.0(5)
C8 C7 Cr1 C10 -65.9(5)
C6 C7 Cr1 C10 180(100)
O7 Al2 Cr2 O3 100.4(3)
O8 Al2 Cr2 O3 -76.7(3)
O10 Al2 Cr2 O3 9.0(3)
O7 Al2 Cr2 O10 91.4(3)
O8 Al2 Cr2 O10 -85.7(3)
O9 Al2 Cr2 O10 170.1(3)
O7 Al2 Cr2 O9 -78.7(3)
O8 Al2 Cr2 O9 104.2(3)
O10 Al2 Cr2 O9 -170.1(3)
O7 Al2 Cr2 O11 -102.6(3)
O8 Al2 Cr2 O11 80.3(3)
O9 Al2 Cr2 O11 -23.9(3)
O10 Al2 Cr2 O11 166.0(3)
Cr1 C15 O3 Cr2 -72(12)
O10 Cr2 O3 C15 -11(4)
O9 Cr2 O3 C15 -14(5)
O11 Cr2 O3 C15 179(100)
Al2 Cr2 O3 C15 -17(4)
C33 C31 O4 Al1 -48.4(10)
C32 C31 O4 Al1 -178.5(6)
O6 Al1 O4 C31 82.4(8)
O5 Al1 O4 C31 -56.2(8)
O11 Al1 O4 C31 -166.1(7)
C27 C25 O5 Al1 -131.3(6)
C26 C25 O5 Al1 105.4(7)
O6 Al1 O5 C25 6.0(7)
O4 Al1 O5 C25 149.1(6)
O11 Al1 O5 C25 -112.8(6)
C30 C28 O6 Al1 117.3(9)
C29 C28 O6 Al1 -121.5(9)
O5 Al1 O6 C28 96.4(8)
O4 Al1 O6 C28 -40.6(9)
O11 Al1 O6 C28 -144.1(8)
C22 C17 O7 Al2 -92.3(9)
C21 C17 O7 Al2 141.4(6)
O8 Al2 O7 C17 24.1(8)
O9 Al2 O7 C17 162.2(7)
O10 Al2 O7 C17 -104.4(7)
Cr2 Al2 O7 C17 -152.8(6)
C24G C16 O8 Al2 130.5(7)
C23 C16 O8 Al2 -106.4(8)
O7 Al2 O8 C16 47.3(9)
O9 Al2 O8 C16 -87.1(8)
O10 Al2 O8 C16 -179.4(8)
Cr2 Al2 O8 C16 -135.5(8)
C19 C18 O9 Al2 -53.0(7)
C20 C18 O9 Al2 69.6(7)
C19 C18 O9 Cr2 135.0(4)
C20 C18 O9 Cr2 -102.4(5)
O7 Al2 O9 C18 -50.8(5)
O8 Al2 O9 C18 88.3(5)
O10 Al2 O9 C18 -166.9(5)
Cr2 Al2 O9 C18 -173.5(6)
O7 Al2 O9 Cr2 122.7(2)
O8 Al2 O9 Cr2 -98.2(3)
O10 Al2 O9 Cr2 6.65(19)
O3 Cr2 O9 C18 170.8(9)
O10 Cr2 O9 C18 167.8(5)
O11 Cr2 O9 C18 -22.8(5)
Al2 Cr2 O9 C18 174.0(5)
O3 Cr2 O9 Al2 -3.2(10)
O10 Cr2 O9 Al2 -6.18(18)
O11 Cr2 O9 Al2 163.26(19)
C39 C37 O10 Al2 -45.0(7)
C38 C37 O10 Al2 80.5(7)
C39 C37 O10 Cr2 152.9(4)
C38 C37 O10 Cr2 -81.6(6)
O7 Al2 O10 C37 80.4(6)
O8 Al2 O10 C37 -54.7(6)
O9 Al2 O10 C37 -171.8(5)
Cr2 Al2 O10 C37 -165.0(6)
O7 Al2 O10 Cr2 -114.6(2)
O8 Al2 O10 Cr2 110.3(2)
O9 Al2 O10 Cr2 -6.8(2)
O3 Cr2 O10 C37 -6.4(5)
O9 Cr2 O10 C37 172.9(5)
O11 Cr2 O10 C37 110.4(9)
Al2 Cr2 O10 C37 166.7(5)
O3 Cr2 O10 Al2 -173.1(2)
O9 Cr2 O10 Al2 6.20(18)
O11 Cr2 O10 Al2 -56.3(9)
C36 C34 O11 Al1 -130.3(5)
C35 C34 O11 Al1 104.0(5)
C36 C34 O11 Cr2 61.9(7)
C35 C34 O11 Cr2 -63.9(7)
O6 Al1 O11 C34 -36.8(6)
O5 Al1 O11 C34 86.2(5)
O4 Al1 O11 C34 -162.9(5)
O6 Al1 O11 Cr2 133.5(3)
O5 Al1 O11 Cr2 -103.6(2)
O4 Al1 O11 Cr2 7.4(3)
O3 Cr2 O11 C34 78.5(5)
O10 Cr2 O11 C34 -38.5(12)
O9 Cr2 O11 C34 -98.5(5)
Al2 Cr2 O11 C34 -84.1(5)
O3 Cr2 O11 Al1 -91.1(3)
O10 Cr2 O11 Al1 151.9(8)
O9 Cr2 O11 Al1 91.9(2)
Al2 Cr2 O11 Al1 106.3(2)
